data_1551708
loop_
_publ_author_name
'STEPANOVS, Dmitrijs'
'MISHNEV, Anatoly'

_publ_section_title
;
 Crystal Structure of 1-(2,3,4-Trimethoxybenzyl)piperazine
 monohydrochloride
;
_journal_name_full 'X-ray Structure Analysis Online'
_journal_page_first 5
_journal_paper_doi 10.2116/xraystruct.28.5
_journal_volume 28
_journal_year 2012
_chemical_formula_moiety 'C14 H23 N2 O3, Cl'
_chemical_formula_sum 'C14 H23 Cl N2 O3'
_chemical_formula_weight 302.79
_chemical_melting_point 453
_chemical_name_common 'Trimetazidine monohydrochloride'
_chemical_name_systematic
; 
 1-(2,3,4-trimethoxybenzyl)piperazine monohydrochloride  
;
_space_group_IT_number 14
_space_group_name_Hall '-P 2ybc'
_space_group_name_H-M_alt 'P 1 21/c 1'
_symmetry_cell_setting monoclinic
_symmetry_space_group_name_Hall '-P 2ybc'
_symmetry_space_group_name_H-M 'P 1 21/c 1'
_atom_sites_solution_hydrogens geom
_atom_sites_solution_primary direct
_atom_sites_solution_secondary difmap
_audit_creation_method SHELXL-97
_cell_angle_alpha 90.00
_cell_angle_beta 100.651(2)
_cell_angle_gamma 90.00
_cell_formula_units_Z 4
_cell_length_a 21.548(1)
_cell_length_b 7.6273(3)
_cell_length_c 9.5982(5)
_cell_measurement_reflns_used 4535
_cell_measurement_temperature 190
_cell_measurement_theta_max 26.022
_cell_measurement_theta_min 0.998
_cell_volume 1550.32(12)
_computing_cell_refinement 'HKL Scalepack (Otwinovski & Minor, 1997)'
_computing_data_collection 'KappaCCD Server Software (Nonius, 1997)'
_computing_data_reduction 'HKL Denzo and Scalepack (Otwinovski & Minor, 1997)'
_computing_molecular_graphics 'ORTEP-3 (Farrugia, 1997)'
_computing_publication_material 'SHELXL-97 (Sheldrick, 2008)'
_computing_structure_refinement 'SHELXL-97 (Sheldrick, 2008)'
_computing_structure_solution 'SHELXS-97 (Sheldrick, 2008)'
_diffrn_ambient_temperature 190
_diffrn_measured_fraction_theta_full 0.988
_diffrn_measured_fraction_theta_max 0.988
_diffrn_measurement_device_type 'Nonius KappaCCD'
_diffrn_measurement_method CCD
_diffrn_radiation_monochromator graphite
_diffrn_radiation_source 'fine-focus sealed tube'
_diffrn_radiation_type MoK\a
_diffrn_radiation_wavelength 0.71073
_diffrn_reflns_av_R_equivalents 0.0000
_diffrn_reflns_av_sigmaI/netI 0.1823
_diffrn_reflns_limit_h_max 26
_diffrn_reflns_limit_h_min -26
_diffrn_reflns_limit_k_max 9
_diffrn_reflns_limit_k_min 0
_diffrn_reflns_limit_l_max 11
_diffrn_reflns_limit_l_min 0
_diffrn_reflns_number 2986
_diffrn_reflns_theta_full 25.94
_diffrn_reflns_theta_max 25.94
_diffrn_reflns_theta_min 3.44
_exptl_absorpt_coefficient_mu 0.255
_exptl_absorpt_correction_type none
_exptl_crystal_colour colourless
_exptl_crystal_density_diffrn 1.297
_exptl_crystal_density_method 'not measured'
_exptl_crystal_description plate
_exptl_crystal_F_000 648
_exptl_crystal_size_max 0.35
_exptl_crystal_size_mid 0.25
_exptl_crystal_size_min 0.15
_refine_diff_density_max 0.244
_refine_diff_density_min -0.294
_refine_diff_density_rms 0.062
_refine_ls_extinction_method none
_refine_ls_goodness_of_fit_ref 0.896
_refine_ls_hydrogen_treatment constr
_refine_ls_matrix_type full
_refine_ls_number_parameters 181
_refine_ls_number_reflns 2986
_refine_ls_number_restraints 0
_refine_ls_restrained_S_all 0.896
_refine_ls_R_factor_all 0.1711
_refine_ls_R_factor_gt 0.0545
_refine_ls_shift/su_max 0.000
_refine_ls_shift/su_mean 0.000
_refine_ls_structure_factor_coef Fsqd
_refine_ls_weighting_details 'calc w=1/[\s^2^(Fo^2^)+(0.0314P)^2^+0.0000P] where P=(Fo^2^+2Fc^2^)/3'
_refine_ls_weighting_scheme calc
_refine_ls_wR_factor_gt 0.0912
_refine_ls_wR_factor_ref 0.1181
_reflns_number_gt 1325
_reflns_number_total 2986
_reflns_threshold_expression >2sigma(I)
_cod_data_source_file 28_5_1.cif
_cod_data_source_block shelxl
_cod_original_sg_symbol_H-M 'P 21/c'
_cod_database_code 1551708

loop_
_symmetry_equiv_pos_as_xyz
'x, y, z'
'-x, y+1/2, -z+1/2'
'-x, -y, -z'
'x, -y-1/2, z-1/2'

loop_
_atom_site_label
_atom_site_type_symbol
_atom_site_fract_x
_atom_site_fract_y
_atom_site_fract_z
_atom_site_U_iso_or_equiv
_atom_site_adp_type
_atom_site_occupancy
_atom_site_symmetry_multiplicity
_atom_site_calc_flag
_atom_site_refinement_flags
Cl1 Cl -0.43153(4) 0.41599(11) -0.19008(11) 0.0387(3) Uani 1 1 d .
O3 O -0.94355(11) 0.0431(3) -0.2374(2) 0.0304(6) Uani 1 1 d .
O1 O -0.78220(11) 0.0361(3) -0.5123(2) 0.0302(6) Uani 1 1 d .
O2 O -0.86952(11) -0.1363(3) -0.3829(2) 0.0297(6) Uani 1 1 d .
N1 N -0.69520(13) 0.3859(3) -0.4195(3) 0.0244(7) Uani 1 1 d .
N2 N -0.57113(13) 0.5073(3) -0.2963(3) 0.0291(7) Uani 1 1 d .
H2A H -0.5758 0.6245 -0.2975 0.035 Uiso 1 1 calc R
H2B H -0.5308 0.4825 -0.2578 0.035 Uiso 1 1 calc R
C4 C -0.89856(16) 0.1367(4) -0.2906(3) 0.0231(8) Uani 1 1 d .
C7 C -0.76130(16) 0.4070(4) -0.4877(4) 0.0280(9) Uani 1 1 d .
H7A H -0.7663 0.3653 -0.5846 0.034 Uiso 1 1 calc R
H7B H -0.7715 0.5310 -0.4913 0.034 Uiso 1 1 calc R
C1 C -0.80799(16) 0.3115(4) -0.4150(3) 0.0223(8) Uani 1 1 d .
C3 C -0.86163(16) 0.0432(4) -0.3697(4) 0.0234(8) Uani 1 1 d .
C2 C -0.81697(16) 0.1305(4) -0.4308(3) 0.0235(8) Uani 1 1 d .
C10 C -0.61385(16) 0.4277(5) -0.2084(4) 0.0309(9) Uani 1 1 d .
H10A H -0.6056 0.4790 -0.1143 0.037 Uiso 1 1 calc R
H10B H -0.6060 0.3027 -0.1991 0.037 Uiso 1 1 calc R
C14 C -0.97943(17) 0.1370(5) -0.1515(4) 0.0345(10) Uani 1 1 d .
H14A H -1.0091 0.0591 -0.1202 0.052 Uiso 1 1 calc R
H14B H -1.0018 0.2307 -0.2057 0.052 Uiso 1 1 calc R
H14C H -0.9516 0.1846 -0.0706 0.052 Uiso 1 1 calc R
C6 C -0.84426(16) 0.4006(4) -0.3337(3) 0.0263(9) Uani 1 1 d .
H6 H -0.8386 0.5208 -0.3207 0.032 Uiso 1 1 calc R
C5 C -0.88881(16) 0.3160(4) -0.2710(3) 0.0270(9) Uani 1 1 d .
H5 H -0.9122 0.3789 -0.2157 0.032 Uiso 1 1 calc R
C8 C -0.65424(15) 0.4689(4) -0.5054(4) 0.0273(9) Uani 1 1 d .
H8A H -0.6627 0.5939 -0.5111 0.033 Uiso 1 1 calc R
H8B H -0.6636 0.4216 -0.6008 0.033 Uiso 1 1 calc R
C11 C -0.68181(16) 0.4594(4) -0.2768(3) 0.0275(9) Uani 1 1 d .
H11A H -0.7094 0.4059 -0.2197 0.033 Uiso 1 1 calc R
H11B H -0.6902 0.5844 -0.2812 0.033 Uiso 1 1 calc R
C12 C -0.72831(18) -0.0502(5) -0.4299(4) 0.0403(10) Uani 1 1 d .
H12A H -0.7062 -0.1137 -0.4919 0.061 Uiso 1 1 calc R
H12B H -0.7421 -0.1302 -0.3647 0.061 Uiso 1 1 calc R
H12C H -0.7007 0.0356 -0.3781 0.061 Uiso 1 1 calc R
C9 C -0.58547(16) 0.4391(4) -0.4438(4) 0.0318(9) Uani 1 1 d .
H9A H -0.5761 0.3147 -0.4440 0.038 Uiso 1 1 calc R
H9B H -0.5594 0.4985 -0.5012 0.038 Uiso 1 1 calc R
C13 C -0.90326(18) -0.1900(4) -0.5195(4) 0.0352(10) Uani 1 1 d .
H13A H -0.9073 -0.3153 -0.5218 0.053 Uiso 1 1 calc R
H13B H -0.8805 -0.1529 -0.5914 0.053 Uiso 1 1 calc R
H13C H -0.9445 -0.1375 -0.5366 0.053 Uiso 1 1 calc R

loop_
_atom_site_aniso_label
_atom_site_aniso_U_11
_atom_site_aniso_U_22
_atom_site_aniso_U_33
_atom_site_aniso_U_23
_atom_site_aniso_U_13
_atom_site_aniso_U_12
Cl1 0.0285(6) 0.0344(5) 0.0497(7) -0.0002(5) -0.0015(5) 0.0016(4)
O3 0.0336(17) 0.0267(13) 0.0329(16) 0.0002(11) 0.0107(13) -0.0024(11)
O1 0.0273(16) 0.0324(14) 0.0294(15) -0.0023(11) 0.0011(12) 0.0064(11)
O2 0.0408(17) 0.0181(12) 0.0278(15) -0.0009(10) 0.0004(12) -0.0002(11)
N1 0.0199(18) 0.0277(16) 0.0245(18) 0.0047(13) 0.0015(14) -0.0022(13)
N2 0.0223(19) 0.0236(15) 0.039(2) 0.0010(14) -0.0012(15) -0.0010(13)
C4 0.021(2) 0.0227(19) 0.024(2) 0.0040(16) -0.0007(17) -0.0017(15)
C7 0.026(2) 0.028(2) 0.029(2) -0.0010(17) 0.0018(18) -0.0043(17)
C1 0.016(2) 0.028(2) 0.020(2) 0.0025(16) -0.0036(16) -0.0003(16)
C3 0.023(2) 0.0181(19) 0.027(2) 0.0030(16) -0.0007(18) 0.0045(15)
C2 0.025(2) 0.025(2) 0.019(2) -0.0009(16) -0.0018(17) 0.0055(16)
C10 0.031(2) 0.034(2) 0.027(2) 0.0026(18) 0.0030(18) -0.0063(18)
C14 0.032(3) 0.041(2) 0.031(2) 0.0022(18) 0.008(2) -0.0050(18)
C6 0.025(2) 0.0183(18) 0.033(2) -0.0010(16) -0.0018(18) -0.0023(17)
C5 0.028(2) 0.023(2) 0.028(2) -0.0040(16) 0.0004(19) 0.0025(16)
C8 0.022(2) 0.034(2) 0.026(2) -0.0012(16) 0.0044(18) -0.0007(16)
C11 0.030(2) 0.028(2) 0.023(2) 0.0012(16) 0.0019(18) -0.0034(16)
C12 0.041(3) 0.038(2) 0.041(3) 0.0031(19) 0.005(2) 0.0140(19)
C9 0.028(2) 0.036(2) 0.032(2) 0.0012(18) 0.0051(19) -0.0027(17)
C13 0.046(3) 0.028(2) 0.028(2) -0.0028(17) -0.002(2) -0.0048(19)

loop_
_atom_type_symbol
_atom_type_description
_atom_type_scat_dispersion_real
_atom_type_scat_dispersion_imag
_atom_type_scat_source
C C 0.0033 0.0016 'International Tables Vol C Tables 4.2.6.8 and 6.1.1.4'
H H 0.0000 0.0000 'International Tables Vol C Tables 4.2.6.8 and 6.1.1.4'
N N 0.0061 0.0033 'International Tables Vol C Tables 4.2.6.8 and 6.1.1.4'
O O 0.0106 0.0060 'International Tables Vol C Tables 4.2.6.8 and 6.1.1.4'
Cl Cl 0.1484 0.1585 'International Tables Vol C Tables 4.2.6.8 and 6.1.1.4'

loop_
_geom_angle_atom_site_label_1
_geom_angle_atom_site_label_2
_geom_angle_atom_site_label_3
_geom_angle
C4 O3 C14 116.7(2)
C2 O1 C12 113.2(3)
C3 O2 C13 113.5(2)
C11 N1 C8 109.2(3)
C11 N1 C7 112.7(3)
C8 N1 C7 109.9(3)
C9 N2 C10 110.9(3)
C9 N2 H2A 109.5
C10 N2 H2A 109.5
C9 N2 H2B 109.5
C10 N2 H2B 109.5
H2A N2 H2B 108.1
O3 C4 C5 124.0(3)
O3 C4 C3 116.7(3)
C5 C4 C3 119.3(3)
N1 C7 C1 114.6(3)
N1 C7 H7A 108.6
C1 C7 H7A 108.6
N1 C7 H7B 108.6
C1 C7 H7B 108.6
H7A C7 H7B 107.6
C6 C1 C2 117.8(3)
C6 C1 C7 121.2(3)
C2 C1 C7 121.0(3)
O2 C3 C2 121.3(3)
O2 C3 C4 118.9(3)
C2 C3 C4 119.7(3)
O1 C2 C3 118.7(3)
O1 C2 C1 119.8(3)
C3 C2 C1 121.4(3)
N2 C10 C11 109.9(3)
N2 C10 H10A 109.7
C11 C10 H10A 109.7
N2 C10 H10B 109.7
C11 C10 H10B 109.7
H10A C10 H10B 108.2
O3 C14 H14A 109.5
O3 C14 H14B 109.5
H14A C14 H14B 109.5
O3 C14 H14C 109.5
H14A C14 H14C 109.5
H14B C14 H14C 109.5
C1 C6 C5 121.8(3)
C1 C6 H6 119.1
C5 C6 H6 119.1
C6 C5 C4 120.0(3)
C6 C5 H5 120.0
C4 C5 H5 120.0
N1 C8 C9 111.5(3)
N1 C8 H8A 109.3
C9 C8 H8A 109.3
N1 C8 H8B 109.3
C9 C8 H8B 109.3
H8A C8 H8B 108.0
N1 C11 C10 110.8(3)
N1 C11 H11A 109.5
C10 C11 H11A 109.5
N1 C11 H11B 109.5
C10 C11 H11B 109.5
H11A C11 H11B 108.1
O1 C12 H12A 109.5
O1 C12 H12B 109.5
H12A C12 H12B 109.5
O1 C12 H12C 109.5
H12A C12 H12C 109.5
H12B C12 H12C 109.5
N2 C9 C8 109.7(3)
N2 C9 H9A 109.7
C8 C9 H9A 109.7
N2 C9 H9B 109.7
C8 C9 H9B 109.7
H9A C9 H9B 108.2
O2 C13 H13A 109.5
O2 C13 H13B 109.5
H13A C13 H13B 109.5
O2 C13 H13C 109.5
H13A C13 H13C 109.5
H13B C13 H13C 109.5

loop_
_geom_bond_atom_site_label_1
_geom_bond_atom_site_label_2
_geom_bond_distance
O3 C4 1.376(4)
O3 C14 1.424(4)
O1 C2 1.382(4)
O1 C12 1.438(4)
O2 C3 1.383(3)
O2 C13 1.437(4)
N1 C11 1.459(4)
N1 C8 1.459(4)
N1 C7 1.462(4)
N2 C9 1.486(4)
N2 C10 1.488(4)
N2 H2A 0.9000
N2 H2B 0.9000
C4 C5 1.391(4)
C4 C3 1.393(4)
C7 C1 1.513(4)
C7 H7A 0.9700
C7 H7B 0.9700
C1 C6 1.381(4)
C1 C2 1.398(4)
C3 C2 1.386(4)
C10 C11 1.510(4)
C10 H10A 0.9700
C10 H10B 0.9700
C14 H14A 0.9600
C14 H14B 0.9600
C14 H14C 0.9600
C6 C5 1.384(4)
C6 H6 0.9300
C5 H5 0.9300
C8 C9 1.508(4)
C8 H8A 0.9700
C8 H8B 0.9700
C11 H11A 0.9700
C11 H11B 0.9700
C12 H12A 0.9600
C12 H12B 0.9600
C12 H12C 0.9600
C9 H9A 0.9700
C9 H9B 0.9700
C13 H13A 0.9600
C13 H13B 0.9600
C13 H13C 0.9600

loop_
_geom_torsion_atom_site_label_1
_geom_torsion_atom_site_label_2
_geom_torsion_atom_site_label_3
_geom_torsion_atom_site_label_4
_geom_torsion
C14 O3 C4 C5 -3.2(5)
C14 O3 C4 C3 177.4(3)
C11 N1 C7 C1 -63.4(3)
C8 N1 C7 C1 174.6(3)
N1 C7 C1 C6 104.3(4)
N1 C7 C1 C2 -77.3(4)
C13 O2 C3 C2 -76.5(4)
C13 O2 C3 C4 104.9(4)
O3 C4 C3 O2 -3.7(5)
C5 C4 C3 O2 176.9(3)
O3 C4 C3 C2 177.7(3)
C5 C4 C3 C2 -1.7(5)
C12 O1 C2 C3 -83.6(4)
C12 O1 C2 C1 98.3(4)
O2 C3 C2 O1 3.4(5)
C4 C3 C2 O1 -178.1(3)
O2 C3 C2 C1 -178.6(3)
C4 C3 C2 C1 0.0(5)
C6 C1 C2 O1 179.4(3)
C7 C1 C2 O1 0.9(5)
C6 C1 C2 C3 1.3(5)
C7 C1 C2 C3 -177.1(3)
C9 N2 C10 C11 -55.8(3)
C2 C1 C6 C5 -0.9(5)
C7 C1 C6 C5 177.5(3)
C1 C6 C5 C4 -0.8(5)
O3 C4 C5 C6 -177.2(3)
C3 C4 C5 C6 2.2(5)
C11 N1 C8 C9 60.0(3)
C7 N1 C8 C9 -176.0(3)
C8 N1 C11 C10 -60.1(3)
C7 N1 C11 C10 177.6(2)
N2 C10 C11 N1 58.4(3)
C10 N2 C9 C8 55.2(3)
N1 C8 C9 N2 -57.7(3)
